data_4003494
loop_
_publ_author_name
'Idrees, Karam B.'
'Chen, Zhijie'
'Zhang, Xuan'
'Mian, Mohammad Rasel'
'Drout, Riki J.'
'Islamoglu, Timur'
'Farha, Omar K.'

_publ_section_title
;
 Tailoring Pore Aperture and Structural Defects in Zirconium-Based
 Metal--Organic Frameworks for Krypton/Xenon Separation
;
_journal_name_full 'Chemistry of Materials'
_journal_paper_doi 10.1021/acs.chemmater.9b05048
_journal_year 2020
_chemical_formula_moiety '0.25(C240 H288 O128 Zr24)'
_chemical_formula_sum 'C60 H72 O32 Zr6'
_chemical_formula_weight 1852.49
_space_group_crystal_system cubic
_space_group_IT_number 225
_space_group_name_Hall '-F 4 2 3'
_space_group_name_H-M_alt 'F m -3 m'
_atom_sites_solution_hydrogens mixed
_atom_sites_solution_primary dual
_audit_creation_date 2019-08-28
_audit_creation_method
;
Olex2 1.2
(compiled 2018.05.29 svn.r3508 for OlexSys, GUI svn.r5506)
;
_cell_angle_alpha 90
_cell_angle_beta 90
_cell_angle_gamma 90
_cell_formula_units_Z 4
_cell_length_a 20.5606(5)
_cell_length_b 20.5606(5)
_cell_length_c 20.5606(5)
_cell_measurement_reflns_used 5173
_cell_measurement_temperature 146(2)
_cell_measurement_theta_max 29.59
_cell_measurement_theta_min 2.80
_cell_volume 8691.8(4)
_computing_cell_refinement 'SAINT V8.38A (?, 2016)'
_computing_data_reduction 'SAINT V8.38A (?, 2016)'
_computing_molecular_graphics 'Olex2 (Dolomanov et al., 2009)'
_computing_publication_material 'Olex2 (Dolomanov et al., 2009)'
_computing_structure_refinement 'ShelXL (Sheldrick, 2015)'
_computing_structure_solution 'ShelXT (Sheldrick, 2015)'
_diffrn_ambient_temperature 146.41
_diffrn_detector 'Bruker APEX2 area detector'
_diffrn_detector_area_resol_mean 7.9
_diffrn_detector_type 'CCD area detector'
_diffrn_measured_fraction_theta_full 1.000
_diffrn_measured_fraction_theta_max 1.000
_diffrn_measurement_device 'three-circle diffractometer'
_diffrn_measurement_device_type 'Bruker SMART APEX2 area detector'
_diffrn_measurement_method '\w and \f scans'
_diffrn_radiation_monochromator 'mirror optics'
_diffrn_radiation_probe x-ray
_diffrn_radiation_type MoK\a
_diffrn_radiation_wavelength 0.71073
_diffrn_reflns_av_R_equivalents 0.0651
_diffrn_reflns_av_unetI/netI 0.0253
_diffrn_reflns_Laue_measured_fraction_full 1.000
_diffrn_reflns_Laue_measured_fraction_max 1.000
_diffrn_reflns_limit_h_max 26
_diffrn_reflns_limit_h_min -28
_diffrn_reflns_limit_k_max 21
_diffrn_reflns_limit_k_min -28
_diffrn_reflns_limit_l_max 25
_diffrn_reflns_limit_l_min -28
_diffrn_reflns_number 13315
_diffrn_reflns_point_group_measured_fraction_full 1.000
_diffrn_reflns_point_group_measured_fraction_max 1.000
_diffrn_reflns_theta_full 25.242
_diffrn_reflns_theta_max 29.586
_diffrn_reflns_theta_min 1.715
_diffrn_source 'microfocus sealed X-ray tube'
_diffrn_source_type 'Incoatec I\ms'
_diffrn_standards_number 0
_exptl_absorpt_coefficient_mu 0.764
_exptl_absorpt_correction_T_max 0.7459
_exptl_absorpt_correction_T_min 0.6536
_exptl_absorpt_correction_type multi-scan
_exptl_absorpt_process_details
'SADABS-2012/1 (Bruker,2012) was used for absorption correction. wR2(int) was 0.0947 before and 0.0753 after correction. The Ratio of minimum to maximum transmission is 0.8763. The \l/2 correction factor is 0.0015.'
_exptl_crystal_colour colourless
_exptl_crystal_density_diffrn 1.416
_exptl_crystal_description block
_exptl_crystal_F_000 3712
_exptl_crystal_size_max 0.06
_exptl_crystal_size_mid 0.06
_exptl_crystal_size_min 0.04
_refine_diff_density_max 3.477
_refine_diff_density_min -1.096
_refine_diff_density_rms 0.251
_refine_ls_extinction_method none
_refine_ls_goodness_of_fit_ref 1.136
_refine_ls_hydrogen_treatment mixed
_refine_ls_matrix_type full
_refine_ls_number_parameters 40
_refine_ls_number_reflns 675
_refine_ls_number_restraints 39
_refine_ls_restrained_S_all 1.134
_refine_ls_R_factor_all 0.0928
_refine_ls_R_factor_gt 0.0889
_refine_ls_shift/su_max 0.000
_refine_ls_shift/su_mean 0.000
_refine_ls_structure_factor_coef Fsqd
_refine_ls_weighting_details 'w=1/[\s^2^(Fo^2^)+(0.1655P)^2^+260.0900P] where P=(Fo^2^+2Fc^2^)/3'
_refine_ls_weighting_scheme calc
_refine_ls_wR_factor_gt 0.2536
_refine_ls_wR_factor_ref 0.2601
_reflns_Friedel_coverage 0.000
_reflns_number_gt 610
_reflns_number_total 675
_reflns_threshold_expression 'I > 2\s(I)'
_cod_data_source_file cm9b05048_si_002.cif
_cod_data_source_block xz149_0m_a
_cod_original_cell_volume 8691.8(6)
_cod_database_code 4003494
_shelxl_version_number 2014/6
_shelx_space_group_comment
;
The symmetry employed for this shelxl refinement is uniquely defined
by the following loop, which should always be used as a source of
symmetry information in preference to the above space-group names.
They are only intended as comments.
;
_shelx_estimated_absorpt_t_max 0.970
_shelx_estimated_absorpt_t_min 0.956
_olex2_refinement_description
;
1. Fixed Uiso
 At 1.2 times of:
  All C(H,H) groups
2. Restrained distances
 C4-H4
 1 with sigma of 0.02
 C3-H4
 2.58 with sigma of 0.02
 C4-C2 \\sim C3-C2
 with sigma of 0.02
3. Rigid body (RIGU) restrains
 All non-hydrogen atoms
 with sigma for 1-2 distances of 0.004 and sigma for 1-3 distances of 0.004
4. Others
 Fixed Sof: C3(0.5) H3A(0.5) H3B(0.5) C4(0.25) H4(0.5)
5.a Secondary CH2 refined with riding coordinates:
 C3(H3A,H3B)
;
_olex2_submission_special_instructions 'No special instructions were received'

loop_
_space_group_symop_operation_xyz
'x, y, z'
'-x, -y, z'
'-x, y, -z'
'x, -y, -z'
'z, x, y'
'z, -x, -y'
'-z, -x, y'
'-z, x, -y'
'y, z, x'
'-y, z, -x'
'y, -z, -x'
'-y, -z, x'
'y, x, -z'
'-y, -x, -z'
'y, -x, z'
'-y, x, z'
'x, z, -y'
'-x, z, y'
'-x, -z, -y'
'x, -z, y'
'z, y, -x'
'z, -y, x'
'-z, y, x'
'-z, -y, -x'
'x, y+1/2, z+1/2'
'-x, -y+1/2, z+1/2'
'-x, y+1/2, -z+1/2'
'x, -y+1/2, -z+1/2'
'z, x+1/2, y+1/2'
'z, -x+1/2, -y+1/2'
'-z, -x+1/2, y+1/2'
'-z, x+1/2, -y+1/2'
'y, z+1/2, x+1/2'
'-y, z+1/2, -x+1/2'
'y, -z+1/2, -x+1/2'
'-y, -z+1/2, x+1/2'
'y, x+1/2, -z+1/2'
'-y, -x+1/2, -z+1/2'
'y, -x+1/2, z+1/2'
'-y, x+1/2, z+1/2'
'x, z+1/2, -y+1/2'
'-x, z+1/2, y+1/2'
'-x, -z+1/2, -y+1/2'
'x, -z+1/2, y+1/2'
'z, y+1/2, -x+1/2'
'z, -y+1/2, x+1/2'
'-z, y+1/2, x+1/2'
'-z, -y+1/2, -x+1/2'
'x+1/2, y, z+1/2'
'-x+1/2, -y, z+1/2'
'-x+1/2, y, -z+1/2'
'x+1/2, -y, -z+1/2'
'z+1/2, x, y+1/2'
'z+1/2, -x, -y+1/2'
'-z+1/2, -x, y+1/2'
'-z+1/2, x, -y+1/2'
'y+1/2, z, x+1/2'
'-y+1/2, z, -x+1/2'
'y+1/2, -z, -x+1/2'
'-y+1/2, -z, x+1/2'
'y+1/2, x, -z+1/2'
'-y+1/2, -x, -z+1/2'
'y+1/2, -x, z+1/2'
'-y+1/2, x, z+1/2'
'x+1/2, z, -y+1/2'
'-x+1/2, z, y+1/2'
'-x+1/2, -z, -y+1/2'
'x+1/2, -z, y+1/2'
'z+1/2, y, -x+1/2'
'z+1/2, -y, x+1/2'
'-z+1/2, y, x+1/2'
'-z+1/2, -y, -x+1/2'
'x+1/2, y+1/2, z'
'-x+1/2, -y+1/2, z'
'-x+1/2, y+1/2, -z'
'x+1/2, -y+1/2, -z'
'z+1/2, x+1/2, y'
'z+1/2, -x+1/2, -y'
'-z+1/2, -x+1/2, y'
'-z+1/2, x+1/2, -y'
'y+1/2, z+1/2, x'
'-y+1/2, z+1/2, -x'
'y+1/2, -z+1/2, -x'
'-y+1/2, -z+1/2, x'
'y+1/2, x+1/2, -z'
'-y+1/2, -x+1/2, -z'
'y+1/2, -x+1/2, z'
'-y+1/2, x+1/2, z'
'x+1/2, z+1/2, -y'
'-x+1/2, z+1/2, y'
'-x+1/2, -z+1/2, -y'
'x+1/2, -z+1/2, y'
'z+1/2, y+1/2, -x'
'z+1/2, -y+1/2, x'
'-z+1/2, y+1/2, x'
'-z+1/2, -y+1/2, -x'
'-x, -y, -z'
'x, y, -z'
'x, -y, z'
'-x, y, z'
'-z, -x, -y'
'-z, x, y'
'z, x, -y'
'z, -x, y'
'-y, -z, -x'
'y, -z, x'
'-y, z, x'
'y, z, -x'
'-y, -x, z'
'y, x, z'
'-y, x, -z'
'y, -x, -z'
'-x, -z, y'
'x, -z, -y'
'x, z, y'
'-x, z, -y'
'-z, -y, x'
'-z, y, -x'
'z, -y, -x'
'z, y, x'
'-x, -y+1/2, -z+1/2'
'x, y+1/2, -z+1/2'
'x, -y+1/2, z+1/2'
'-x, y+1/2, z+1/2'
'-z, -x+1/2, -y+1/2'
'-z, x+1/2, y+1/2'
'z, x+1/2, -y+1/2'
'z, -x+1/2, y+1/2'
'-y, -z+1/2, -x+1/2'
'y, -z+1/2, x+1/2'
'-y, z+1/2, x+1/2'
'y, z+1/2, -x+1/2'
'-y, -x+1/2, z+1/2'
'y, x+1/2, z+1/2'
'-y, x+1/2, -z+1/2'
'y, -x+1/2, -z+1/2'
'-x, -z+1/2, y+1/2'
'x, -z+1/2, -y+1/2'
'x, z+1/2, y+1/2'
'-x, z+1/2, -y+1/2'
'-z, -y+1/2, x+1/2'
'-z, y+1/2, -x+1/2'
'z, -y+1/2, -x+1/2'
'z, y+1/2, x+1/2'
'-x+1/2, -y, -z+1/2'
'x+1/2, y, -z+1/2'
'x+1/2, -y, z+1/2'
'-x+1/2, y, z+1/2'
'-z+1/2, -x, -y+1/2'
'-z+1/2, x, y+1/2'
'z+1/2, x, -y+1/2'
'z+1/2, -x, y+1/2'
'-y+1/2, -z, -x+1/2'
'y+1/2, -z, x+1/2'
'-y+1/2, z, x+1/2'
'y+1/2, z, -x+1/2'
'-y+1/2, -x, z+1/2'
'y+1/2, x, z+1/2'
'-y+1/2, x, -z+1/2'
'y+1/2, -x, -z+1/2'
'-x+1/2, -z, y+1/2'
'x+1/2, -z, -y+1/2'
'x+1/2, z, y+1/2'
'-x+1/2, z, -y+1/2'
'-z+1/2, -y, x+1/2'
'-z+1/2, y, -x+1/2'
'z+1/2, -y, -x+1/2'
'z+1/2, y, x+1/2'
'-x+1/2, -y+1/2, -z'
'x+1/2, y+1/2, -z'
'x+1/2, -y+1/2, z'
'-x+1/2, y+1/2, z'
'-z+1/2, -x+1/2, -y'
'-z+1/2, x+1/2, y'
'z+1/2, x+1/2, -y'
'z+1/2, -x+1/2, y'
'-y+1/2, -z+1/2, -x'
'y+1/2, -z+1/2, x'
'-y+1/2, z+1/2, x'
'y+1/2, z+1/2, -x'
'-y+1/2, -x+1/2, z'
'y+1/2, x+1/2, z'
'-y+1/2, x+1/2, -z'
'y+1/2, -x+1/2, -z'
'-x+1/2, -z+1/2, y'
'x+1/2, -z+1/2, -y'
'x+1/2, z+1/2, y'
'-x+1/2, z+1/2, -y'
'-z+1/2, -y+1/2, x'
'-z+1/2, y+1/2, -x'
'z+1/2, -y+1/2, -x'
'z+1/2, y+1/2, x'

loop_
_atom_site_label
_atom_site_type_symbol
_atom_site_fract_x
_atom_site_fract_y
_atom_site_fract_z
_atom_site_U_iso_or_equiv
_atom_site_adp_type
_atom_site_occupancy
_atom_site_site_symmetry_order
_atom_site_calc_flag
_atom_site_refinement_flags_posn
_atom_site_refinement_flags_adp
_atom_site_refinement_flags_occupancy
_atom_site_disorder_assembly
_atom_site_disorder_group
Zr1 Zr 0.5000 0.5000 0.62063(5) 0.0152(5) Uani 1 8 d S TU P . .
O1 O 0.5000 0.5931(3) 0.6742(3) 0.0463(16) Uani 1 2 d S TU P . .
C2 C 0.5000 0.7059(4) 0.7059(4) 0.051(3) Uani 1 4 d DS TU P . .
C1 C 0.5000 0.6530(4) 0.6530(4) 0.043(3) Uani 1 4 d S TU P . .
C3 C 0.4387(8) 0.7070(8) 0.7420(8) 0.070(5) Uani 0.5 1 d D U . . .
H3A H 0.4316 0.6640 0.7625 0.083 Uiso 0.5 1 calc R . . . .
H3B H 0.4024 0.7151 0.7115 0.083 Uiso 1 2 calc R . . . .
C4 C 0.5000 0.7723(9) 0.6738(13) 0.080(7) Uani 0.5 2 d DS TU P . .
O2 O 0.4388(3) 0.5612(3) 0.5612(3) 0.029(2) Uani 1 6 d S TU P . .
H4 H 0.462(3) 0.785(10) 0.646(7) 0.12(10) Uiso 0.5 1 d D . . A -1

loop_
_atom_site_aniso_label
_atom_site_aniso_U_11
_atom_site_aniso_U_22
_atom_site_aniso_U_33
_atom_site_aniso_U_23
_atom_site_aniso_U_13
_atom_site_aniso_U_12
Zr1 0.0198(6) 0.0198(6) 0.0062(6) 0.000 0.000 0.000
O1 0.061(4) 0.041(3) 0.037(3) -0.025(3) 0.000 0.000
C2 0.063(7) 0.045(4) 0.045(4) -0.038(5) 0.000 0.000
C1 0.058(8) 0.036(3) 0.036(3) -0.026(4) 0.000 0.000
C3 0.076(8) 0.066(8) 0.067(9) -0.052(7) 0.011(6) -0.009(6)
C4 0.125(19) 0.046(7) 0.071(11) -0.036(6) 0.000 0.000
O2 0.029(2) 0.029(2) 0.029(2) 0.020(2) -0.020(2) -0.020(2)

loop_
_atom_type_symbol
_atom_type_description
_atom_type_scat_dispersion_real
_atom_type_scat_dispersion_imag
_atom_type_scat_source
C C 0.0033 0.0016 'International Tables Vol C Tables 4.2.6.8 and 6.1.1.4'
H H 0.0000 0.0000 'International Tables Vol C Tables 4.2.6.8 and 6.1.1.4'
O O 0.0106 0.0060 'International Tables Vol C Tables 4.2.6.8 and 6.1.1.4'
Zr Zr -2.9673 0.5597 'International Tables Vol C Tables 4.2.6.8 and 6.1.1.4'

loop_
_geom_angle_atom_site_label_1
_geom_angle_atom_site_label_2
_geom_angle_atom_site_label_3
_geom_angle
_geom_angle_site_symmetry_1
_geom_angle_site_symmetry_3
_geom_angle_publ_flag
Zr1 Zr1 Zr1 60.0 101_666 105_666 ?
Zr1 Zr1 Zr1 60.0 5 9 ?
Zr1 Zr1 Zr1 60.0 101_666 9 ?
Zr1 Zr1 Zr1 60.0 105_666 5 ?
Zr1 Zr1 Zr1 90.0 101_666 5 ?
Zr1 Zr1 Zr1 90.0 105_666 9 ?
O1 Zr1 Zr1 164.9(2) . 105_666 ?
O1 Zr1 Zr1 164.9(2) 109_665 5 ?
O1 Zr1 Zr1 110.66(13) 2_665 101_666 ?
O1 Zr1 Zr1 110.66(13) 110 9 ?
O1 Zr1 Zr1 110.66(13) . 5 ?
O1 Zr1 Zr1 164.9(2) 2_665 9 ?
O1 Zr1 Zr1 164.9(2) 110 101_666 ?
O1 Zr1 Zr1 110.66(13) 109_665 105_666 ?
O1 Zr1 Zr1 74.9(2) 109_665 101_666 ?
O1 Zr1 Zr1 74.9(2) . 9 ?
O1 Zr1 Zr1 110.66(13) 2_665 5 ?
O1 Zr1 Zr1 110.66(13) 110 105_666 ?
O1 Zr1 Zr1 74.9(2) 110 5 ?
O1 Zr1 Zr1 110.66(13) . 101_666 ?
O1 Zr1 Zr1 110.66(13) 109_665 9 ?
O1 Zr1 Zr1 74.9(2) 2_665 105_666 ?
O1 Zr1 O1 120.1(4) . 2_665 ?
O1 Zr1 O1 75.58(18) 109_665 2_665 ?
O1 Zr1 O1 75.58(18) 110 2_665 ?
O1 Zr1 O1 120.1(4) 110 109_665 ?
O1 Zr1 O1 75.58(18) . 109_665 ?
O1 Zr1 O1 75.58(18) . 110 ?
O2 Zr1 Zr1 90.7(2) 2_665 9 ?
O2 Zr1 Zr1 35.68(14) 100_655 5 ?
O2 Zr1 Zr1 90.7(2) 100_655 105_666 ?
O2 Zr1 Zr1 35.68(14) . 101_666 ?
O2 Zr1 Zr1 35.68(14) 99_565 101_666 ?
O2 Zr1 Zr1 90.7(2) . 5 ?
O2 Zr1 Zr1 35.68(14) . 9 ?
O2 Zr1 Zr1 90.7(2) 2_665 101_666 ?
O2 Zr1 Zr1 35.68(14) 100_655 9 ?
O2 Zr1 Zr1 90.7(2) 100_655 101_666 ?
O2 Zr1 Zr1 90.7(2) 99_565 5 ?
O2 Zr1 Zr1 90.7(2) . 105_666 ?
O2 Zr1 Zr1 35.68(14) 2_665 105_666 ?
O2 Zr1 Zr1 90.7(2) 99_565 9 ?
O2 Zr1 Zr1 35.68(14) 99_565 105_666 ?
O2 Zr1 Zr1 35.68(14) 2_665 5 ?
O2 Zr1 O1 141.96(7) . 110 ?
O2 Zr1 O1 77.1(3) . 109_665 ?
O2 Zr1 O1 77.1(3) 99_565 2_665 ?
O2 Zr1 O1 77.1(3) . . ?
O2 Zr1 O1 77.1(3) 2_665 2_665 ?
O2 Zr1 O1 141.96(7) 2_665 109_665 ?
O2 Zr1 O1 77.1(3) 2_665 110 ?
O2 Zr1 O1 141.96(7) 99_565 110 ?
O2 Zr1 O1 141.96(7) 100_655 109_665 ?
O2 Zr1 O1 77.1(3) 99_565 109_665 ?
O2 Zr1 O1 77.1(3) 100_655 . ?
O2 Zr1 O1 77.1(3) 100_655 110 ?
O2 Zr1 O1 141.96(7) 100_655 2_665 ?
O2 Zr1 O1 141.96(7) 2_665 . ?
O2 Zr1 O1 141.96(7) . 2_665 ?
O2 Zr1 O1 141.96(7) 99_565 . ?
O2 Zr1 O2 111.1(5) . 2_665 ?
O2 Zr1 O2 111.1(6) 99_565 100_655 ?
O2 Zr1 O2 71.3(3) 99_565 2_665 ?
O2 Zr1 O2 71.3(3) . 100_655 ?
O2 Zr1 O2 71.3(3) . 99_565 ?
O2 Zr1 O2 71.3(3) 100_655 2_665 ?
C1 O1 Zr1 130.6(6) . . ?
C3 C2 C1 111.7(7) 18_655 . ?
C3 C2 C1 111.7(7) 100_655 . ?
C3 C2 C1 111.7(7) 115 . ?
C3 C2 C1 111.7(7) . . ?
C3 C2 C3 136.7(13) . 18_655 ?
C3 C2 C3 119.0(15) 115 18_655 ?
C3 C2 C3 119.0(15) 100_655 . ?
C3 C2 C3 40.8(17) . 115 ?
C3 C2 C3 136.7(13) 100_655 115 ?
C3 C2 C3 40.8(17) 100_655 18_655 ?
C3 C2 C4 63.2(9) 100_655 115 ?
C3 C2 C4 102.0(10) 18_655 115 ?
C3 C2 C4 63.2(9) 100_655 18_655 ?
C3 C2 C4 63.2(9) 18_655 . ?
C3 C2 C4 102.0(10) 115 115 ?
C3 C2 C4 102.0(10) 18_655 18_655 ?
C3 C2 C4 63.2(9) . 18_655 ?
C3 C2 C4 63.2(9) . 115 ?
C3 C2 C4 102.0(10) 100_655 . ?
C3 C2 C4 102.0(10) 115 18_655 ?
C3 C2 C4 102.0(10) . . ?
C3 C2 C4 63.2(9) 115 . ?
C4 C2 C1 109.2(10) . . ?
C4 C2 C1 109.2(10) 18_655 . ?
C4 C2 C1 109.2(10) 115 . ?
C4 C2 C4 142(2) . 115 ?
C4 C2 C4 142(2) . 18_655 ?
C4 C2 C4 0.0(18) 115 18_655 ?
O1 C1 O1 129.0(10) . 18_655 ?
O1 C1 C2 115.5(5) . . ?
O1 C1 C2 115.5(5) 18_655 . ?
C2 C3 C3 111.7(6) . 138_566 ?
C2 C4 C3 56.7(7) . 115 ?
C2 C4 C3 56.7(7) . 18_655 ?
C2 C4 C4 109.2(10) . 138_566 ?
C3 C4 C3 107.6(15) 115 18_655 ?
C3 C4 C4 88.5(9) 115 138_566 ?
C3 C4 C4 88.5(9) 18_655 138_566 ?
Zr1 O2 Zr1 108.6(3) 101_666 9 ?
Zr1 O2 Zr1 108.6(3) 101_666 . ?
Zr1 O2 Zr1 108.6(3) 9 . ?

loop_
_geom_bond_atom_site_label_1
_geom_bond_atom_site_label_2
_geom_bond_distance
_geom_bond_site_symmetry_2
_geom_bond_publ_flag
Zr1 Zr1 3.5076(14) 105_666 ?
Zr1 Zr1 3.5076(14) 5 ?
Zr1 Zr1 3.5076(14) 9 ?
Zr1 Zr1 3.5076(14) 101_666 ?
Zr1 O1 2.209(6) . ?
Zr1 O1 2.209(6) 2_665 ?
Zr1 O1 2.209(6) 109_665 ?
Zr1 O1 2.209(6) 110 ?
Zr1 O2 2.159(4) . ?
Zr1 O2 2.159(4) 99_565 ?
Zr1 O2 2.159(4) 100_655 ?
Zr1 O2 2.159(4) 2_665 ?
O1 C1 1.307(9) . ?
C2 C1 1.539(14) . ?
C2 C3 1.463(16) 18_655 ?
C2 C3 1.463(16) 100_655 ?
C2 C3 1.463(16) . ?
C2 C3 1.463(15) 115 ?
C2 C4 1.52(2) 115 ?
C2 C4 1.52(2) . ?
C2 C4 1.52(2) 18_655 ?
C1 O1 1.307(9) 18_655 ?
C3 C3 1.48(2) 138_566 ?
C4 C3 1.56(3) 115 ?
C4 C3 1.56(3) 18_655 ?
C4 C4 1.57(5) 138_566 ?
O2 Zr1 2.159(4) 9 ?
O2 Zr1 2.159(4) 101_666 ?

loop_
_smtbx_masks_void_nr
_smtbx_masks_void_average_x
_smtbx_masks_void_average_y
_smtbx_masks_void_average_z
_smtbx_masks_void_volume
_smtbx_masks_void_count_electrons
_smtbx_masks_void_content
1 -0.036 -0.662 -0.364 2725.2 343.3 ?
